data_2204099
loop_
_publ_author_name
'Li-Rong Wen'
'Shu-Wen Wang'
'Hai-Zhen Xu'
'Xiu-Li Zhang'
'Ming Li'
'Jin-Hong Liu'

_publ_section_title
;
 7-(4-Methylphenyl)pyrazolo[1,5-<i>a</i>]pyrimidine-3-carbonitrile
;
_journal_issue 8
_journal_name_full 'Acta Crystallographica Section E'
_journal_page_first o1294
_journal_page_last o1295
_journal_paper_doi 10.1107/S1600536804015673
_journal_volume 60
_journal_year 2004
_chemical_formula_iupac 'C14 H10 N4'
_chemical_formula_moiety 'C14 H10 N4'
_chemical_formula_sum 'C14 H10 N4'
_chemical_formula_weight 234.26
_chemical_name_systematic
;
7-(4-Methylphenyl)pyrazolo[2,3-a]pyrimidine-3-carbonitrile
;
_space_group_IT_number 19
_symmetry_cell_setting orthorhombic
_symmetry_space_group_name_Hall 'P 2ac 2ab'
_symmetry_space_group_name_H-M 'P 21 21 21'
_atom_sites_solution_hydrogens geom
_atom_sites_solution_primary direct
_atom_sites_solution_secondary difmap
_cell_angle_alpha 90.00
_cell_angle_beta 90.00
_cell_angle_gamma 90.00
_cell_formula_units_Z 4
_cell_length_a 7.404(3)
_cell_length_b 10.276(4)
_cell_length_c 14.963(5)
_cell_measurement_reflns_used 696
_cell_measurement_temperature 293(2)
_cell_measurement_theta_max 23.08
_cell_measurement_theta_min 3.37
_cell_volume 1138.4(7)
_computing_cell_refinement SMART
_computing_data_collection 'SMART (Bruker, 1998)'
_computing_data_reduction 'SAINT (Bruker, 1999)'
_computing_molecular_graphics 'SHELXTL (Bruker, 1999)'
_computing_publication_material SHELXTL
_computing_structure_refinement 'SHELXL97 (Sheldrick, 1997)'
_computing_structure_solution 'SHELXS97 (Sheldrick, 1997)'
_diffrn_ambient_temperature 293(2)
_diffrn_measured_fraction_theta_full 1.000
_diffrn_measured_fraction_theta_max 1.000
_diffrn_measurement_device_type 'Bruker SMART 1K CCD area-detector'
_diffrn_measurement_method '\f and \w scans'
_diffrn_radiation_monochromator graphite
_diffrn_radiation_source 'fine-focus sealed tube'
_diffrn_radiation_type MoK\a
_diffrn_radiation_wavelength 0.71073
_diffrn_reflns_av_R_equivalents 0.0382
_diffrn_reflns_av_sigmaI/netI 0.0295
_diffrn_reflns_limit_h_max 4
_diffrn_reflns_limit_h_min -9
_diffrn_reflns_limit_k_max 12
_diffrn_reflns_limit_k_min -12
_diffrn_reflns_limit_l_max 18
_diffrn_reflns_limit_l_min -16
_diffrn_reflns_number 6603
_diffrn_reflns_theta_full 26.38
_diffrn_reflns_theta_max 26.38
_diffrn_reflns_theta_min 2.40
_diffrn_standards_number 0
_exptl_absorpt_coefficient_mu 0.086
_exptl_absorpt_correction_type none
_exptl_crystal_colour ' yellow '
_exptl_crystal_density_diffrn 1.367
_exptl_crystal_density_method 'not measured'
_exptl_crystal_description ' prism '
_exptl_crystal_F_000 488
_exptl_crystal_size_max 0.26
_exptl_crystal_size_mid 0.22
_exptl_crystal_size_min 0.18
_refine_diff_density_max 0.139
_refine_diff_density_min -0.124
_refine_ls_extinction_coef 0.035(4)
_refine_ls_extinction_expression Fc^*^=kFc[1+0.001xFc^2^\l^3^/sin(2\q)]^-1/4^
_refine_ls_extinction_method SHELXL97
_refine_ls_goodness_of_fit_ref 1.063
_refine_ls_hydrogen_treatment constr
_refine_ls_matrix_type full
_refine_ls_number_parameters 165
_refine_ls_number_reflns 1364
_refine_ls_number_restraints 0
_refine_ls_restrained_S_all 1.063
_refine_ls_R_factor_all 0.0514
_refine_ls_R_factor_gt 0.0361
_refine_ls_shift/su_max 0.001
_refine_ls_shift/su_mean 0.000
_refine_ls_structure_factor_coef Fsqd
_refine_ls_weighting_details 'calc w=1/[\s^2^(Fo^2^)+(0.0427P)^2^+0.1275P] where P=(Fo^2^+2Fc^2^)/3'
_refine_ls_weighting_scheme calc
_refine_ls_wR_factor_gt 0.0807
_refine_ls_wR_factor_ref 0.0873
_reflns_number_gt 1097
_reflns_number_total 1364
_reflns_threshold_expression I>2\s(I)
_cod_data_source_file wn6260.cif
_cod_data_source_block I
_cod_depositor_comments
;
The following automatic conversions were performed:
'_symmetry_cell_setting' value 'Orthorhombic' changed to 'orthorhombic'
according to '/home/saulius/struct/CIF-dictionaries/cif_core.dic'
dictionary named 'cif_core.dic' version 2.4.1 from 2010-06-29.

Automatic conversion script
Id: cif_fix_enum 1527 2010-12-29 10:47:43Z saulius 

The following automatic conversions were performed:

'_symmetry_cell_setting' value 'Orthorhombic' changed to
'orthorhombic' according to
/home/saulius/struct/CIF-dictionaries/cif_core.dic dictionary named
'cif_core.dic' version 2.4.1 from 2010-06-29.

Automatic conversion script
Id: cif_fix_values 1715 2011-07-08 13:25:40Z adriana 
;
_cod_database_code 2204099
_cod_database_fobs_code 2204099

loop_
_symmetry_equiv_pos_as_xyz
'x, y, z'
'-x+1/2, -y, z+1/2'
'-x, y+1/2, -z+1/2'
'x+1/2, -y+1/2, -z'

loop_
_atom_site_label
_atom_site_fract_x
_atom_site_fract_y
_atom_site_fract_z
_atom_site_U_iso_or_equiv
_atom_site_adp_type
_atom_site_calc_flag
_atom_site_refinement_flags
_atom_site_occupancy
_atom_site_type_symbol
N1 0.0356(3) 0.48741(19) 0.57263(12) 0.0447(5) Uani d . 1 N
N2 0.1152(3) 0.52414(18) 0.49387(12) 0.0368(5) Uani d . 1 N
N3 0.1765(3) 0.44069(19) 0.34719(13) 0.0459(5) Uani d . 1 N
N4 -0.0517(4) 0.1074(2) 0.39411(16) 0.0628(7) Uani d . 1 N
C1 -0.0176(4) 0.3665(2) 0.55726(17) 0.0471(6) Uani d . 1 C
H1 -0.0774 0.3158 0.5994 0.057 Uiso calc R 1 H
C2 0.0251(4) 0.3226(2) 0.47122(16) 0.0429(6) Uani d . 1 C
C3 -0.0183(4) 0.2020(2) 0.42924(17) 0.0464(6) Uani d . 1 C
C4 0.1112(3) 0.4263(2) 0.43020(15) 0.0388(5) Uani d . 1 C
C5 0.2399(4) 0.5571(2) 0.32872(15) 0.0476(6) Uani d . 1 C
H5 0.2827 0.5719 0.2712 0.057 Uiso calc R 1 H
C6 0.2475(3) 0.6600(2) 0.38950(15) 0.0430(6) Uani d . 1 C
H6 0.2944 0.7398 0.3716 0.052 Uiso calc R 1 H
C7 0.1863(3) 0.6445(2) 0.47547(14) 0.0360(5) Uani d . 1 C
C8 0.1957(3) 0.7464(2) 0.54441(14) 0.0366(5) Uani d . 1 C
C9 0.2463(4) 0.7203(2) 0.63219(15) 0.0442(6) Uani d . 1 C
H9 0.2704 0.6352 0.6498 0.053 Uiso calc R 1 H
C10 0.2606(4) 0.8202(2) 0.69288(15) 0.0474(6) Uani d . 1 C
H10 0.2957 0.8014 0.7511 0.057 Uiso calc R 1 H
C11 0.2241(4) 0.9484(2) 0.66965(15) 0.0440(6) Uani d . 1 C
C12 0.1738(4) 0.9728(2) 0.58231(15) 0.0450(6) Uani d . 1 C
H12 0.1484 1.0578 0.5650 0.054 Uiso calc R 1 H
C13 0.1602(3) 0.8744(2) 0.52041(15) 0.0414(6) Uani d . 1 C
H13 0.1269 0.8937 0.4620 0.050 Uiso calc R 1 H
C14 0.2359(4) 1.0580(2) 0.73653(17) 0.0595(8) Uani d . 1 C
H14A 0.1204 1.0699 0.7646 0.089 Uiso calc R 1 H
H14B 0.2702 1.1367 0.7065 0.089 Uiso calc R 1 H
H14C 0.3245 1.0371 0.7811 0.089 Uiso calc R 1 H

loop_
_atom_site_aniso_label
_atom_site_aniso_U_11
_atom_site_aniso_U_22
_atom_site_aniso_U_33
_atom_site_aniso_U_12
_atom_site_aniso_U_13
_atom_site_aniso_U_23
N1 0.0496(12) 0.0465(11) 0.0381(11) -0.0023(10) 0.0068(10) 0.0017(9)
N2 0.0374(10) 0.0382(10) 0.0348(10) 0.0004(9) 0.0025(9) 0.0002(8)
N3 0.0473(12) 0.0515(13) 0.0390(11) -0.0006(11) 0.0025(10) -0.0056(10)
N4 0.0706(16) 0.0488(13) 0.0690(15) -0.0117(12) 0.0016(13) -0.0038(12)
C1 0.0483(16) 0.0445(14) 0.0486(15) -0.0041(13) 0.0037(13) 0.0043(12)
C2 0.0452(14) 0.0395(13) 0.0438(14) 0.0001(12) -0.0026(12) 0.0008(10)
C3 0.0468(15) 0.0415(14) 0.0511(14) -0.0017(12) -0.0018(13) 0.0027(12)
C4 0.0373(13) 0.0389(12) 0.0402(12) 0.0059(11) -0.0052(11) -0.0039(11)
C5 0.0508(16) 0.0567(17) 0.0354(12) -0.0045(14) 0.0045(12) -0.0006(12)
C6 0.0443(14) 0.0469(14) 0.0378(12) -0.0035(12) -0.0008(12) 0.0036(11)
C7 0.0322(11) 0.0390(12) 0.0367(12) 0.0007(10) -0.0025(11) 0.0030(10)
C8 0.0352(12) 0.0387(12) 0.0358(12) -0.0006(11) 0.0003(10) -0.0005(10)
C9 0.0527(15) 0.0390(13) 0.0408(13) 0.0029(12) -0.0010(12) 0.0029(10)
C10 0.0585(17) 0.0506(15) 0.0331(12) -0.0016(14) -0.0009(12) 0.0005(11)
C11 0.0466(15) 0.0463(15) 0.0392(13) -0.0067(12) 0.0075(12) -0.0061(11)
C12 0.0492(14) 0.0360(12) 0.0499(15) -0.0031(11) 0.0029(12) 0.0027(11)
C13 0.0455(14) 0.0412(13) 0.0376(12) -0.0064(11) -0.0022(11) 0.0048(11)
C14 0.074(2) 0.0559(16) 0.0485(14) -0.0081(16) 0.0106(15) -0.0135(13)

loop_
_atom_type_symbol
_atom_type_description
_atom_type_scat_dispersion_real
_atom_type_scat_dispersion_imag
_atom_type_scat_source
C C 0.0033 0.0000 'International Tables Vol C Tables 4.2.6.8 and 6.1.1.4'
H H 0.0000 0.0000 'International Tables Vol C Tables 4.2.6.8 and 6.1.1.4'
N N 0.0061 0.0000 'International Tables Vol C Tables 4.2.6.8 and 6.1.1.4'

loop_
_geom_angle_atom_site_label_1
_geom_angle_atom_site_label_2
_geom_angle_atom_site_label_3
_geom_angle
_geom_angle_publ_flag
C1 N1 N2 103.7(2) yes
N1 N2 C7 125.9(2) no
N1 N2 C4 112.5(2) yes
C7 N2 C4 121.6(2) no
C5 N3 C4 115.1(2) yes
N1 C1 C2 113.3(2) yes
N1 C1 H1 123.4 no
C2 C1 H1 123.4 no
C4 C2 C1 105.3(2) yes
C4 C2 C3 125.2(2) no
C1 C2 C3 129.4(2) no
N4 C3 C2 178.5(3) no
N3 C4 N2 123.3(2) no
N3 C4 C2 131.4(2) no
N2 C4 C2 105.3(2) yes
N3 C5 C6 124.5(2) no
N3 C5 H5 117.7 no
C6 C5 H5 117.7 no
C7 C6 C5 120.6(2) no
C7 C6 H6 119.7 no
C5 C6 H6 119.7 no
N2 C7 C6 114.8(2) no
N2 C7 C8 121.2(2) no
C6 C7 C8 124.0(2) no
C13 C8 C9 118.5(2) no
C13 C8 C7 118.9(2) no
C9 C8 C7 122.5(2) no
C10 C9 C8 120.0(2) no
C10 C9 H9 120.0 no
C8 C9 H9 120.0 no
C9 C10 C11 121.9(2) no
C9 C10 H10 119.1 no
C11 C10 H10 119.1 no
C12 C11 C10 117.5(2) no
C12 C11 C14 120.5(2) no
C10 C11 C14 122.0(2) no
C13 C12 C11 121.5(2) no
C13 C12 H12 119.2 no
C11 C12 H12 119.2 no
C12 C13 C8 120.6(2) no
C12 C13 H13 119.7 no
C8 C13 H13 119.7 no
C11 C14 H14A 109.5 no
C11 C14 H14B 109.5 no
H14A C14 H14B 109.5 no
C11 C14 H14C 109.5 no
H14A C14 H14C 109.5 no
H14B C14 H14C 109.5 no

loop_
_geom_bond_atom_site_label_1
_geom_bond_atom_site_label_2
_geom_bond_distance
_geom_bond_publ_flag
N1 C1 1.323(3) yes
N1 N2 1.371(2) yes
N2 C7 1.372(3) yes
N2 C4 1.385(3) yes
N3 C5 1.314(3) yes
N3 C4 1.341(3) yes
N4 C3 1.133(3) yes
C1 C2 1.400(3) yes
C1 H1 0.9300 no
C2 C4 1.385(3) yes
C2 C3 1.426(3) yes
C5 C6 1.396(3) yes
C5 H5 0.9300 yes
C6 C7 1.373(3) no
C6 H6 0.9300 no
C7 C8 1.472(3) no
C8 C13 1.388(3) no
C8 C9 1.392(3) no
C9 C10 1.375(3) no
C9 H9 0.9300 no
C10 C11 1.389(3) no
C10 H10 0.9300 no
C11 C12 1.382(3) no
C11 C14 1.509(3) no
C12 C13 1.375(3) no
C12 H12 0.9300 no
C13 H13 0.9300 no
C14 H14A 0.9600 no
C14 H14B 0.9600 no
C14 H14C 0.9600 no

loop_
_geom_torsion_atom_site_label_1
_geom_torsion_atom_site_label_2
_geom_torsion_atom_site_label_3
_geom_torsion_atom_site_label_4
_geom_torsion
_geom_torsion_publ_flag
C1 N1 N2 C7 177.5(2) yes
C1 N1 N2 C4 0.0(3) yes
N2 N1 C1 C2 0.2(3) yes
N1 C1 C2 C4 -0.4(3) yes
N1 C1 C2 C3 -176.3(3) yes
C4 C2 C3 N4 -0.90(10) yes
C1 C2 C3 N4 166(11) yes
C5 N3 C4 N2 -2.4(3) yes
C5 N3 C4 C2 175.6(3) yes
N1 N2 C4 N3 178.1(2) yes
C7 N2 C4 N3 0.5(3) yes
N1 N2 C4 C2 -0.2(3) no
C7 N2 C4 C2 -177.8(2) no
C1 C2 C4 N3 -177.8(3) no
C3 C2 C4 N3 -1.7(4) no
C1 C2 C4 N2 0.4(3) no
C3 C2 C4 N2 176.5(2) no
C4 N3 C5 C6 2.1(4) no
N3 C5 C6 C7 -0.1(4) no
N1 N2 C7 C6 -175.7(2) no
C4 N2 C7 C6 1.6(3) no
N1 N2 C7 C8 4.8(3) no
C4 N2 C7 C8 -177.9(2) no
C5 C6 C7 N2 -1.8(3) no
C5 C6 C7 C8 177.7(2) no
N2 C7 C8 C13 -141.1(2) no
C6 C7 C8 C13 39.5(3) no
N2 C7 C8 C9 41.7(3) no
C6 C7 C8 C9 -137.7(3) no
C13 C8 C9 C10 -0.2(4) no
C7 C8 C9 C10 177.0(2) no
C8 C9 C10 C11 0.6(4) no
C9 C10 C11 C12 -0.5(4) no
C9 C10 C11 C14 178.7(3) no
C10 C11 C12 C13 -0.1(4) no
C14 C11 C12 C13 -179.3(2) no
C11 C12 C13 C8 0.5(4) no
C9 C8 C13 C12 -0.4(4) no
C7 C8 C13 C12 -177.7(2) no

loop_
_cod_related_entry_id
_cod_related_entry_database
_cod_related_entry_code
1 ChemSpider 3961060
